data_4038335
loop_
_publ_author_name
'Cheng, Bin'
'Li, Yuntong'
'Wang, Taimin'
'Zhang, Xinping'
'Li, Hui'
'He, YiXuan'
'Li, Yun'
'Zhai, Hongbin'

_publ_section_title
;
 Application of Pyridinium 1,4-Zwitterionic Thiolates: Synthesis of
 Benzopyridothiazepines and Benzothiophenes.
;
_journal_name_full 'The Journal of organic chemistry'
_journal_paper_doi 10.1021/acs.joc.0c00374
_journal_year 2020
_chemical_formula_moiety 'C23 H19 N O3 S'
_chemical_formula_sum 'C23 H19 N O3 S'
_chemical_formula_weight 389.45
_space_group_crystal_system monoclinic
_space_group_IT_number 14
_space_group_name_Hall '-P 2yn'
_space_group_name_H-M_alt 'P 1 21/n 1'
_atom_sites_solution_hydrogens geom
_atom_sites_solution_primary direct
_atom_sites_solution_secondary difmap
_audit_creation_date 2018-06-29
_audit_creation_method
;
Olex2 1.2
(compiled 2018.05.29 svn.r3508 for OlexSys, GUI svn.r5506)
;
_cell_angle_alpha 90.00
_cell_angle_beta 94.990(11)
_cell_angle_gamma 90.00
_cell_formula_units_Z 4
_cell_length_a 10.9495(13)
_cell_length_b 10.4491(10)
_cell_length_c 17.3052(17)
_cell_measurement_reflns_used 1154
_cell_measurement_temperature 286(4)
_cell_measurement_theta_max 23.6520
_cell_measurement_theta_min 3.6900
_cell_volume 1972.4(4)
_computing_cell_refinement
;
CrysAlisPro, Agilent Technologies,
Version 1.171.36.28 (release 01-02-2013 CrysAlis171 .NET)
(compiled Feb  1 2013,16:14:44)
;
_computing_data_collection
;
CrysAlisPro, Agilent Technologies,
Version 1.171.36.28 (release 01-02-2013 CrysAlis171 .NET)
(compiled Feb  1 2013,16:14:44)
;
_computing_data_reduction
;
CrysAlisPro, Agilent Technologies,
Version 1.171.36.28 (release 01-02-2013 CrysAlis171 .NET)
(compiled Feb  1 2013,16:14:44)
;
_computing_molecular_graphics 'Olex2 (Dolomanov et al., 2009)'
_computing_publication_material 'Olex2 (Dolomanov et al., 2009)'
_computing_structure_refinement 'ShelXL (Sheldrick, 2015)'
_computing_structure_solution 'ShelXS (Sheldrick, 2008)'
_diffrn_ambient_temperature 286(4)
_diffrn_detector_area_resol_mean 16.0733
_diffrn_measured_fraction_theta_full 0.997
_diffrn_measured_fraction_theta_max 0.997
_diffrn_measurement_details
;
#__ type_ start__ end____ width___ exp.time_
  1 omega  -12.00   26.00   1.0000   16.0000
omega____ theta____ kappa____ phi______ frames
    -      -19.2711  -99.0000  -60.0000 38

#__ type_ start__ end____ width___ exp.time_
  2 omega   45.00  102.00   1.0000   16.0000
omega____ theta____ kappa____ phi______ frames
    -       22.6305  178.0000  -90.0000 57

#__ type_ start__ end____ width___ exp.time_
  3 omega   17.00   69.00   1.0000   16.0000
omega____ theta____ kappa____ phi______ frames
    -       22.6305   57.0000  -60.0000 52

#__ type_ start__ end____ width___ exp.time_
  4 omega  -31.00   60.00   1.0000   16.0000
omega____ theta____ kappa____ phi______ frames
    -       22.6305  -19.0000  -90.0000 91
;
_diffrn_measurement_device_type 'SuperNova, Dual, Cu at zero, Eos'
_diffrn_measurement_method '\w scans'
_diffrn_orient_matrix_UB_11 0.0471710000
_diffrn_orient_matrix_UB_12 0.0136729000
_diffrn_orient_matrix_UB_13 0.0296367000
_diffrn_orient_matrix_UB_21 0.0092370000
_diffrn_orient_matrix_UB_22 -0.0664425000
_diffrn_orient_matrix_UB_23 0.0064328000
_diffrn_orient_matrix_UB_31 0.0438375000
_diffrn_orient_matrix_UB_32 -0.0006258000
_diffrn_orient_matrix_UB_33 -0.0278256000
_diffrn_radiation_monochromator mirror
_diffrn_radiation_type MoK\a
_diffrn_radiation_wavelength 0.71073
_diffrn_reflns_av_R_equivalents 0.0482
_diffrn_reflns_av_unetI/netI 0.0814
_diffrn_reflns_limit_h_max 13
_diffrn_reflns_limit_h_min -13
_diffrn_reflns_limit_k_max 12
_diffrn_reflns_limit_k_min -12
_diffrn_reflns_limit_l_max 19
_diffrn_reflns_limit_l_min -21
_diffrn_reflns_number 7545
_diffrn_reflns_theta_full 26.02
_diffrn_reflns_theta_max 26.02
_diffrn_reflns_theta_min 3.48
_diffrn_source 'SuperNova (Mo) X-ray Source'
_exptl_absorpt_coefficient_mu 0.188
_exptl_absorpt_correction_T_max 1.00000
_exptl_absorpt_correction_T_min 0.93325
_exptl_absorpt_correction_type multi-scan
_exptl_absorpt_process_details
;
CrysAlisPro, Agilent Technologies,
Version 1.171.36.28 (release 01-02-2013 CrysAlis171 .NET)
(compiled Feb  1 2013,16:14:44)
Empirical absorption correction using spherical harmonics,
 implemented in SCALE3 ABSPACK scaling algorithm.
;
_exptl_crystal_colour 'clear light orange'
_exptl_crystal_colour_lustre clear
_exptl_crystal_colour_modifier light
_exptl_crystal_colour_primary orange
_exptl_crystal_density_diffrn 1.311
_exptl_crystal_density_method 'not measured'
_exptl_crystal_description block
_exptl_crystal_F_000 816
_exptl_crystal_size_max 0.18
_exptl_crystal_size_mid 0.17
_exptl_crystal_size_min 0.14
_refine_diff_density_max 0.225
_refine_diff_density_min -0.231
_refine_diff_density_rms 0.049
_refine_ls_extinction_method none
_refine_ls_goodness_of_fit_ref 1.041
_refine_ls_hydrogen_treatment constr
_refine_ls_matrix_type full
_refine_ls_number_parameters 255
_refine_ls_number_reflns 3875
_refine_ls_number_restraints 0
_refine_ls_restrained_S_all 1.041
_refine_ls_R_factor_all 0.1104
_refine_ls_R_factor_gt 0.0618
_refine_ls_shift/su_max 0.001
_refine_ls_shift/su_mean 0.000
_refine_ls_structure_factor_coef Fsqd
_refine_ls_weighting_details 'calc w=1/[\s^2^(Fo^2^)+(0.0459P)^2^+0.3563P] where P=(Fo^2^+2Fc^2^)/3'
_refine_ls_weighting_scheme calc
_refine_ls_wR_factor_gt 0.1222
_refine_ls_wR_factor_ref 0.1582
_reflns_number_gt 2257
_reflns_number_total 3875
_reflns_threshold_expression >2sigma(I)
_cod_data_source_file jo0c00374_si_002.cif
_cod_data_source_block liyt_0627
_cod_database_code 4038335
_reflns_odcompleteness_completeness 99.58
_reflns_odcompleteness_iscentric 1
_reflns_odcompleteness_theta 26.32
_olex2_refinement_description
;
1. Fixed Uiso
 At 1.2 times of:
  All C(H) groups
 At 1.5 times of:
  All C(H,H,H) groups
2.a Ternary CH refined with riding coordinates:
 C5(H5)
2.b Aromatic/amide H refined with riding coordinates:
 C1(H1), C2(H2), C3(H3), C4(H4), C14(H14), C15(H15), C17(H17), C18(H18),
 C20(H20), C21(H21), C22(H22), C23(H23)
2.c Idealised Me refined as rotating group:
 C11(H11A,H11B,H11C), C19(H19A,H19B,H19C)
;
_olex2_date_sample_data_collection 2018-06-28
_olex2_submission_special_instructions 'No special instructions were received'

loop_
_space_group_symop_id
_space_group_symop_operation_xyz
1 'x, y, z'
2 '-x+1/2, y+1/2, -z+1/2'
3 '-x, -y, -z'
4 'x-1/2, -y-1/2, z-1/2'

loop_
_atom_site_label
_atom_site_type_symbol
_atom_site_fract_x
_atom_site_fract_y
_atom_site_fract_z
_atom_site_U_iso_or_equiv
_atom_site_adp_type
_atom_site_occupancy
_atom_site_calc_flag
_atom_site_disorder_assembly
_atom_site_disorder_group
_atom_site_refinement_flags_posn
S1 S 0.26193(9) 0.86424(8) 0.18535(5) 0.0560(3) Uani 1 d . . .
O1 O 0.2802(2) 1.1806(2) -0.04035(14) 0.0626(7) Uani 1 d . . .
O2 O 0.45463(19) 1.1348(2) 0.03175(12) 0.0458(6) Uani 1 d . . .
O3 O 0.3285(2) 1.1955(2) 0.17050(14) 0.0646(7) Uani 1 d . . .
N1 N 0.2049(2) 0.9274(2) -0.00397(14) 0.0415(6) Uani 1 d . . .
C1 C 0.2216(3) 0.9128(3) -0.08204(19) 0.0540(9) Uani 1 d . . .
H1 H 0.2956 0.9377 -0.1000 0.065 Uiso 1 calc . . R
C2 C 0.1341(4) 0.8638(4) -0.1320(2) 0.0689(11) Uani 1 d . . .
H2 H 0.1494 0.8497 -0.1834 0.083 Uiso 1 calc . . R
C3 C 0.0164(4) 0.8328(4) -0.1064(3) 0.0674(11) Uani 1 d . . .
H3 H -0.0495 0.8150 -0.1423 0.081 Uiso 1 calc . . R
C4 C 0.0025(3) 0.8298(3) -0.0316(2) 0.0593(10) Uani 1 d . . .
H4 H -0.0752 0.8161 -0.0155 0.071 Uiso 1 calc . . R
C5 C 0.1091(3) 0.8478(3) 0.02850(19) 0.0428(8) Uani 1 d . . .
H5 H 0.0795 0.8941 0.0724 0.051 Uiso 1 calc . . R
C6 C 0.1662(3) 0.7227(3) 0.05889(18) 0.0415(8) Uani 1 d . . .
C7 C 0.2425(3) 0.7243(3) 0.12845(18) 0.0435(8) Uani 1 d . . .
C8 C 0.3094(3) 0.9848(3) 0.12287(17) 0.0409(8) Uani 1 d . . .
C9 C 0.2840(3) 1.0006(3) 0.04514(18) 0.0383(7) Uani 1 d . . .
C10 C 0.3365(3) 1.1154(3) 0.00681(18) 0.0414(7) Uani 1 d . . .
C11 C 0.5047(3) 1.2542(3) 0.0073(2) 0.0618(10) Uani 1 d . . .
H11A H 0.5043 1.2551 -0.0482 0.093 Uiso 1 calc . . GR
H11B H 0.5873 1.2633 0.0302 0.093 Uiso 1 calc . . GR
H11C H 0.4558 1.3238 0.0236 0.093 Uiso 1 calc . . GR
C12 C 0.3740(3) 1.0896(3) 0.17085(18) 0.0432(8) Uani 1 d . . .
C13 C 0.4903(3) 1.0598(3) 0.21859(17) 0.0426(8) Uani 1 d . . .
C14 C 0.5587(3) 0.9508(3) 0.2053(2) 0.0548(9) Uani 1 d . . .
H14 H 0.5293 0.8919 0.1679 0.066 Uiso 1 calc . . R
C15 C 0.6699(4) 0.9299(4) 0.2474(2) 0.0668(11) Uani 1 d . . .
H15 H 0.7151 0.8574 0.2373 0.080 Uiso 1 calc . . R
C16 C 0.7153(4) 1.0141(5) 0.3042(2) 0.0693(11) Uani 1 d . . .
C17 C 0.6453(4) 1.1204(4) 0.3183(2) 0.0696(11) Uani 1 d . . .
H17 H 0.6733 1.1772 0.3572 0.083 Uiso 1 calc . . R
C18 C 0.5351(3) 1.1442(4) 0.2760(2) 0.0577(10) Uani 1 d . . .
H18 H 0.4907 1.2173 0.2861 0.069 Uiso 1 calc . . R
C19 C 0.8385(4) 0.9915(5) 0.3489(3) 0.115(2) Uani 1 d . . .
H19A H 0.8281 0.9867 0.4033 0.172 Uiso 1 calc . . GR
H19B H 0.8928 1.0609 0.3395 0.172 Uiso 1 calc . . GR
H19C H 0.8727 0.9127 0.3321 0.172 Uiso 1 calc . . GR
C20 C 0.2982(3) 0.6127(3) 0.1577(2) 0.0556(9) Uani 1 d . . .
H20 H 0.3496 0.6149 0.2033 0.067 Uiso 1 calc . . R
C21 C 0.2767(4) 0.4986(4) 0.1186(2) 0.0691(12) Uani 1 d . . .
H21 H 0.3120 0.4234 0.1387 0.083 Uiso 1 calc . . R
C22 C 0.2029(4) 0.4958(3) 0.0498(2) 0.0666(11) Uani 1 d . . .
H22 H 0.1899 0.4191 0.0231 0.080 Uiso 1 calc . . R
C23 C 0.1481(3) 0.6078(3) 0.0203(2) 0.0544(9) Uani 1 d . . .
H23 H 0.0985 0.6051 -0.0261 0.065 Uiso 1 calc . . R

loop_
_atom_site_aniso_label
_atom_site_aniso_U_11
_atom_site_aniso_U_22
_atom_site_aniso_U_33
_atom_site_aniso_U_23
_atom_site_aniso_U_13
_atom_site_aniso_U_12
S1 0.0818(7) 0.0425(5) 0.0450(5) 0.0033(4) 0.0124(5) -0.0150(5)
O1 0.0590(15) 0.0566(16) 0.0701(16) 0.0276(13) -0.0069(13) -0.0057(13)
O2 0.0396(12) 0.0368(12) 0.0615(14) 0.0051(10) 0.0063(11) -0.0052(10)
O3 0.0815(18) 0.0372(14) 0.0737(16) -0.0091(12) -0.0015(14) 0.0120(13)
N1 0.0429(15) 0.0359(15) 0.0461(15) 0.0028(12) 0.0054(13) -0.0051(12)
C1 0.062(2) 0.054(2) 0.047(2) 0.0018(17) 0.0068(18) -0.0043(19)
C2 0.081(3) 0.073(3) 0.051(2) -0.004(2) -0.006(2) -0.007(2)
C3 0.060(3) 0.063(3) 0.075(3) -0.002(2) -0.022(2) -0.007(2)
C4 0.0366(19) 0.051(2) 0.089(3) 0.003(2) -0.002(2) -0.0044(17)
C5 0.0391(17) 0.0343(17) 0.056(2) -0.0022(15) 0.0106(16) -0.0068(15)
C6 0.0377(17) 0.0311(17) 0.058(2) 0.0024(15) 0.0148(16) -0.0037(14)
C7 0.0513(19) 0.0309(17) 0.0496(19) 0.0048(14) 0.0122(17) -0.0034(15)
C8 0.0488(19) 0.0313(17) 0.0433(17) 0.0024(13) 0.0078(15) -0.0024(15)
C9 0.0381(16) 0.0282(16) 0.0492(18) 0.0040(14) 0.0067(15) 0.0020(14)
C10 0.0433(18) 0.0380(18) 0.0433(18) 0.0049(15) 0.0065(15) 0.0021(16)
C11 0.052(2) 0.041(2) 0.093(3) 0.0030(19) 0.011(2) -0.0112(18)
C12 0.056(2) 0.0295(17) 0.0463(18) -0.0006(14) 0.0174(16) -0.0014(16)
C13 0.0509(19) 0.0343(17) 0.0431(18) 0.0001(14) 0.0076(16) -0.0056(16)
C14 0.065(2) 0.049(2) 0.050(2) 0.0001(17) 0.0040(18) -0.0014(19)
C15 0.067(3) 0.064(3) 0.069(3) 0.013(2) 0.004(2) 0.011(2)
C16 0.060(2) 0.092(3) 0.055(2) 0.017(2) -0.003(2) -0.008(2)
C17 0.067(3) 0.087(3) 0.054(2) -0.013(2) 0.000(2) -0.021(2)
C18 0.060(2) 0.056(2) 0.058(2) -0.0134(18) 0.010(2) -0.0100(19)
C19 0.079(3) 0.170(6) 0.090(3) 0.025(4) -0.026(3) 0.007(4)
C20 0.066(2) 0.045(2) 0.056(2) 0.0118(17) 0.0083(19) 0.0067(19)
C21 0.091(3) 0.041(2) 0.078(3) 0.012(2) 0.020(3) 0.018(2)
C22 0.092(3) 0.030(2) 0.080(3) -0.0047(18) 0.020(3) -0.002(2)
C23 0.063(2) 0.0355(19) 0.065(2) -0.0035(17) 0.0081(19) -0.0040(17)

loop_
_atom_type_symbol
_atom_type_description
_atom_type_scat_dispersion_real
_atom_type_scat_dispersion_imag
_atom_type_scat_source
C C 0.0033 0.0016 'International Tables Vol C Tables 4.2.6.8 and 6.1.1.4'
H H 0.0000 0.0000 'International Tables Vol C Tables 4.2.6.8 and 6.1.1.4'
N N 0.0061 0.0033 'International Tables Vol C Tables 4.2.6.8 and 6.1.1.4'
O O 0.0106 0.0060 'International Tables Vol C Tables 4.2.6.8 and 6.1.1.4'
S S 0.1246 0.1234 'International Tables Vol C Tables 4.2.6.8 and 6.1.1.4'

loop_
_geom_angle_atom_site_label_1
_geom_angle_atom_site_label_2
_geom_angle_atom_site_label_3
_geom_angle
_geom_angle_site_symmetry_1
_geom_angle_site_symmetry_3
_geom_angle_publ_flag
C7 S1 C8 106.05(14) . . ?
C10 O2 C11 114.6(3) . . ?
C1 N1 C5 117.6(3) . . ?
C1 N1 C9 121.9(3) . . ?
C9 N1 C5 120.0(2) . . ?
N1 C1 H1 119.2 . . ?
C2 C1 N1 121.7(3) . . ?
C2 C1 H1 119.2 . . ?
C1 C2 H2 120.0 . . ?
C1 C2 C3 119.9(4) . . ?
C3 C2 H2 120.0 . . ?
C2 C3 H3 120.2 . . ?
C4 C3 C2 119.5(4) . . ?
C4 C3 H3 120.2 . . ?
C3 C4 H4 119.1 . . ?
C3 C4 C5 121.8(3) . . ?
C5 C4 H4 119.1 . . ?
N1 C5 C4 109.8(3) . . ?
N1 C5 H5 108.0 . . ?
N1 C5 C6 109.2(2) . . ?
C4 C5 H5 108.0 . . ?
C4 C5 C6 113.7(3) . . ?
C6 C5 H5 108.0 . . ?
C7 C6 C5 118.8(3) . . ?
C23 C6 C5 122.9(3) . . ?
C23 C6 C7 118.3(3) . . ?
C6 C7 S1 121.5(2) . . ?
C20 C7 S1 117.7(3) . . ?
C20 C7 C6 120.7(3) . . ?
C9 C8 S1 130.2(3) . . ?
C9 C8 C12 120.1(3) . . ?
C12 C8 S1 109.2(2) . . ?
N1 C9 C10 114.2(3) . . ?
C8 C9 N1 127.0(3) . . ?
C8 C9 C10 118.6(3) . . ?
O1 C10 O2 124.0(3) . . ?
O1 C10 C9 124.2(3) . . ?
O2 C10 C9 111.8(3) . . ?
O2 C11 H11A 109.5 . . ?
O2 C11 H11B 109.5 . . ?
O2 C11 H11C 109.5 . . ?
H11A C11 H11B 109.5 . . ?
H11A C11 H11C 109.5 . . ?
H11B C11 H11C 109.5 . . ?
O3 C12 C8 119.1(3) . . ?
O3 C12 C13 121.6(3) . . ?
C13 C12 C8 119.3(3) . . ?
C14 C13 C12 121.7(3) . . ?
C18 C13 C12 119.8(3) . . ?
C18 C13 C14 118.4(3) . . ?
C13 C14 H14 119.9 . . ?
C15 C14 C13 120.3(4) . . ?
C15 C14 H14 119.9 . . ?
C14 C15 H15 119.3 . . ?
C14 C15 C16 121.4(4) . . ?
C16 C15 H15 119.3 . . ?
C15 C16 C17 117.8(4) . . ?
C15 C16 C19 121.0(4) . . ?
C17 C16 C19 121.2(4) . . ?
C16 C17 H17 119.2 . . ?
C18 C17 C16 121.7(4) . . ?
C18 C17 H17 119.2 . . ?
C13 C18 H18 119.9 . . ?
C17 C18 C13 120.3(4) . . ?
C17 C18 H18 119.9 . . ?
C16 C19 H19A 109.5 . . ?
C16 C19 H19B 109.5 . . ?
C16 C19 H19C 109.5 . . ?
H19A C19 H19B 109.5 . . ?
H19A C19 H19C 109.5 . . ?
H19B C19 H19C 109.5 . . ?
C7 C20 H20 120.1 . . ?
C21 C20 C7 119.7(3) . . ?
C21 C20 H20 120.1 . . ?
C20 C21 H21 119.9 . . ?
C20 C21 C22 120.2(3) . . ?
C22 C21 H21 119.9 . . ?
C21 C22 H22 120.0 . . ?
C21 C22 C23 120.0(3) . . ?
C23 C22 H22 120.0 . . ?
C6 C23 C22 121.0(3) . . ?
C6 C23 H23 119.5 . . ?
C22 C23 H23 119.5 . . ?

loop_
_geom_bond_atom_site_label_1
_geom_bond_atom_site_label_2
_geom_bond_distance
_geom_bond_site_symmetry_2
_geom_bond_publ_flag
S1 C7 1.765(3) . ?
S1 C8 1.767(3) . ?
O1 C10 1.193(3) . ?
O2 C10 1.343(4) . ?
O2 C11 1.442(3) . ?
O3 C12 1.213(3) . ?
N1 C1 1.387(4) . ?
N1 C5 1.487(4) . ?
N1 C9 1.389(4) . ?
C1 H1 0.9300 . ?
C1 C2 1.336(5) . ?
C2 H2 0.9300 . ?
C2 C3 1.436(5) . ?
C3 H3 0.9300 . ?
C3 C4 1.316(5) . ?
C4 H4 0.9300 . ?
C4 C5 1.506(4) . ?
C5 H5 0.9800 . ?
C5 C6 1.522(4) . ?
C6 C7 1.404(4) . ?
C6 C23 1.380(4) . ?
C7 C20 1.391(4) . ?
C8 C9 1.360(4) . ?
C8 C12 1.512(4) . ?
C9 C10 1.508(4) . ?
C11 H11A 0.9600 . ?
C11 H11B 0.9600 . ?
C11 H11C 0.9600 . ?
C12 C13 1.489(4) . ?
C13 C14 1.393(4) . ?
C13 C18 1.387(4) . ?
C14 H14 0.9300 . ?
C14 C15 1.381(5) . ?
C15 H15 0.9300 . ?
C15 C16 1.379(5) . ?
C16 C17 1.383(6) . ?
C16 C19 1.514(5) . ?
C17 H17 0.9300 . ?
C17 C18 1.378(5) . ?
C18 H18 0.9300 . ?
C19 H19A 0.9600 . ?
C19 H19B 0.9600 . ?
C19 H19C 0.9600 . ?
C20 H20 0.9300 . ?
C20 C21 1.380(5) . ?
C21 H21 0.9300 . ?
C21 C22 1.379(5) . ?
C22 H22 0.9300 . ?
C22 C23 1.391(5) . ?
C23 H23 0.9300 . ?

loop_
_geom_torsion_atom_site_label_1
_geom_torsion_atom_site_label_2
_geom_torsion_atom_site_label_3
_geom_torsion_atom_site_label_4
_geom_torsion
_geom_torsion_site_symmetry_1
_geom_torsion_site_symmetry_2
_geom_torsion_site_symmetry_3
_geom_torsion_site_symmetry_4
_geom_torsion_publ_flag
S1 C7 C20 C21 174.3(3) . . . . ?
S1 C8 C9 N1 5.0(5) . . . . ?
S1 C8 C9 C10 179.1(2) . . . . ?
S1 C8 C12 O3 -115.2(3) . . . . ?
S1 C8 C12 C13 63.6(3) . . . . ?
O3 C12 C13 C14 -163.8(3) . . . . ?
O3 C12 C13 C18 13.7(4) . . . . ?
N1 C1 C2 C3 4.2(6) . . . . ?
N1 C5 C6 C7 74.0(3) . . . . ?
N1 C5 C6 C23 -104.8(3) . . . . ?
N1 C9 C10 O1 38.4(4) . . . . ?
N1 C9 C10 O2 -141.1(3) . . . . ?
C1 N1 C5 C4 -34.9(4) . . . . ?
C1 N1 C5 C6 90.3(3) . . . . ?
C1 N1 C9 C8 -152.1(3) . . . . ?
C1 N1 C9 C10 33.6(4) . . . . ?
C1 C2 C3 C4 -12.8(6) . . . . ?
C2 C3 C4 C5 -4.9(6) . . . . ?
C3 C4 C5 N1 27.5(5) . . . . ?
C3 C4 C5 C6 -95.1(4) . . . . ?
C4 C5 C6 C7 -163.0(3) . . . . ?
C4 C5 C6 C23 18.2(4) . . . . ?
C5 N1 C1 C2 21.2(5) . . . . ?
C5 N1 C9 C8 19.6(5) . . . . ?
C5 N1 C9 C10 -154.7(3) . . . . ?
C5 C6 C7 S1 5.9(4) . . . . ?
C5 C6 C7 C20 -179.0(3) . . . . ?
C5 C6 C23 C22 179.4(3) . . . . ?
C6 C7 C20 C21 -1.0(5) . . . . ?
C7 S1 C8 C9 30.2(4) . . . . ?
C7 S1 C8 C12 -158.3(2) . . . . ?
C7 C6 C23 C22 0.7(5) . . . . ?
C7 C20 C21 C22 1.7(6) . . . . ?
C8 S1 C7 C6 -54.6(3) . . . . ?
C8 S1 C7 C20 130.2(3) . . . . ?
C8 C9 C10 O1 -136.4(3) . . . . ?
C8 C9 C10 O2 44.1(4) . . . . ?
C8 C12 C13 C14 17.6(4) . . . . ?
C8 C12 C13 C18 -165.0(3) . . . . ?
C9 N1 C1 C2 -166.9(3) . . . . ?
C9 N1 C5 C4 153.1(3) . . . . ?
C9 N1 C5 C6 -81.7(3) . . . . ?
C9 C8 C12 O3 57.4(4) . . . . ?
C9 C8 C12 C13 -123.9(3) . . . . ?
C11 O2 C10 O1 10.2(4) . . . . ?
C11 O2 C10 C9 -170.3(3) . . . . ?
C12 C8 C9 N1 -165.8(3) . . . . ?
C12 C8 C9 C10 8.3(4) . . . . ?
C12 C13 C14 C15 176.0(3) . . . . ?
C12 C13 C18 C17 -177.2(3) . . . . ?
C13 C14 C15 C16 1.0(5) . . . . ?
C14 C13 C18 C17 0.4(5) . . . . ?
C14 C15 C16 C17 0.6(6) . . . . ?
C14 C15 C16 C19 -178.8(4) . . . . ?
C15 C16 C17 C18 -1.7(6) . . . . ?
C16 C17 C18 C13 1.2(5) . . . . ?
C18 C13 C14 C15 -1.5(5) . . . . ?
C19 C16 C17 C18 177.6(4) . . . . ?
C20 C21 C22 C23 -1.2(6) . . . . ?
C21 C22 C23 C6 0.0(5) . . . . ?
C23 C6 C7 S1 -175.3(2) . . . . ?
C23 C6 C7 C20 -0.1(4) . . . . ?
